data_4066509
loop_
_publ_author_name
'Fliedel, Christophe'
'Braunstein, Pierre'

_publ_section_title
;
 Thioether-Functionalized N-Heterocyclic Carbenes: Mono- and Bis-(S,CNHC)
 Palladium Complexes, Catalytic C&#x2212;C Coupling, and Characterization
 of a Unique Ag4I4(S,CNHC)2Planar Cluster&#x2020;
;
_journal_issue 21
_journal_name_full Organometallics
_journal_page_first 5614
_journal_paper_doi 10.1021/om100500y
_journal_volume 29
_journal_year 2010
_chemical_formula_moiety 'C32 H44 Ag4 I4 N4 S2'
_chemical_formula_sum 'C32 H44 Ag4 I4 N4 S2'
_chemical_formula_weight 1487.92
_space_group_IT_number 2
_symmetry_cell_setting triclinic
_symmetry_Int_Tables_number 2
_symmetry_space_group_name_Hall '-P 1'
_symmetry_space_group_name_H-M 'P -1'
_atom_sites_solution_hydrogens geom
_atom_sites_solution_primary direct
_atom_sites_solution_secondary difmap
_audit_creation_method SHELXL-97
_cell_angle_alpha 91.40(3)
_cell_angle_beta 104.55(3)
_cell_angle_gamma 95.90(4)
_cell_formula_units_Z 1
_cell_length_a 9.535(7)
_cell_length_b 9.860(5)
_cell_length_c 11.870(8)
_cell_measurement_reflns_used 2822
_cell_measurement_temperature 173(2)
_cell_measurement_theta_max 27.485
_cell_measurement_theta_min 0.998
_cell_volume 1073.0(12)
_computing_cell_refinement 'HKL Scalepack (Otwinowski & Minor 1997)'
_computing_data_collection 'Collect (Bruker AXS BV, 1997-2004)'
_computing_data_reduction 'HKL Denzo and Scalepack (Otwinowski & Minor 1997)'
_computing_molecular_graphics ORTEP
_computing_publication_material PLATON
_computing_structure_refinement 'SHELXL-97 (Sheldrick, 1997)'
_computing_structure_solution 'SHELXS-97 (Sheldrick, 1997)'
_diffrn_ambient_temperature 173(2)
_diffrn_detector_area_resol_mean 9
_diffrn_measured_fraction_theta_full 0.996
_diffrn_measured_fraction_theta_max 0.996
_diffrn_measurement_device '95mm CCD camera on \k-goniostat'
_diffrn_measurement_device_type KappaCCD
_diffrn_radiation_monochromator graphite
_diffrn_radiation_probe x-ray
_diffrn_radiation_type MoK\a
_diffrn_radiation_wavelength 0.71073
_diffrn_reflns_av_R_equivalents 0.0228
_diffrn_reflns_av_sigmaI/netI 0.0581
_diffrn_reflns_limit_h_max 11
_diffrn_reflns_limit_h_min -10
_diffrn_reflns_limit_k_max 11
_diffrn_reflns_limit_k_min -11
_diffrn_reflns_limit_l_max 14
_diffrn_reflns_limit_l_min -11
_diffrn_reflns_number 5742
_diffrn_reflns_theta_full 25.50
_diffrn_reflns_theta_max 25.50
_diffrn_reflns_theta_min 3.12
_diffrn_source 'fine-focus sealed tube'
_exptl_absorpt_coefficient_mu 4.800
_exptl_absorpt_correction_T_max 0.783
_exptl_absorpt_correction_T_min 0.720
_exptl_absorpt_correction_type multi-scan
_exptl_absorpt_process_details
;
[c.f. r.h. blessing, acta cryst. (1995), a51, 33-38]
;
_exptl_crystal_colour colorless
_exptl_crystal_density_diffrn 2.303
_exptl_crystal_density_method 'not measured'
_exptl_crystal_description prism
_exptl_crystal_F_000 696
_exptl_crystal_size_max 0.1
_exptl_crystal_size_mid 0.05
_exptl_crystal_size_min 0.05
_refine_diff_density_max 1.232
_refine_diff_density_min -1.115
_refine_diff_density_rms 0.167
_refine_ls_extinction_method none
_refine_ls_goodness_of_fit_ref 1.062
_refine_ls_hydrogen_treatment constr
_refine_ls_matrix_type full
_refine_ls_number_parameters 212
_refine_ls_number_reflns 3977
_refine_ls_number_restraints 108
_refine_ls_restrained_S_all 1.072
_refine_ls_R_factor_all 0.0757
_refine_ls_R_factor_gt 0.0451
_refine_ls_shift/su_max 0.000
_refine_ls_shift/su_mean 0.000
_refine_ls_structure_factor_coef Fsqd
_refine_ls_weighting_details 'calc w=1/[\s^2^(Fo^2^)+(0.0488P)^2^+1.0099P] where P=(Fo^2^+2Fc^2^)/3'
_refine_ls_weighting_scheme calc
_refine_ls_wR_factor_gt 0.0994
_refine_ls_wR_factor_ref 0.1104
_reflns_number_gt 2816
_reflns_number_total 3977
_reflns_threshold_expression >2sigma(I)
_cod_data_source_file om100500y_si_002.cif
_cod_data_source_block Flied44
_cod_database_code 4066509

loop_
_symmetry_equiv_pos_as_xyz
'x, y, z'
'-x, -y, -z'

loop_
_atom_site_label
_atom_site_type_symbol
_atom_site_fract_x
_atom_site_fract_y
_atom_site_fract_z
_atom_site_U_iso_or_equiv
_atom_site_adp_type
_atom_site_occupancy
_atom_site_symmetry_multiplicity
_atom_site_calc_flag
_atom_site_refinement_flags
Ag2 Ag 0.68203(8) 0.50559(6) 0.08440(6) 0.0501(2) Uani 1 1 d .
Ag1 Ag 0.40144(8) 0.30733(7) 0.10699(6) 0.0553(2) Uani 1 1 d .
I1 I 0.43997(6) 0.59150(5) 0.16157(5) 0.04555(18) Uani 1 1 d .
I2 I 0.14422(7) 0.24698(5) -0.06863(5) 0.04958(19) Uani 1 1 d .
C1 C 0.5177(9) 0.1528(7) 0.1974(6) 0.0376(18) Uani 1 1 d .
C2 C 0.6642(10) -0.0106(8) 0.2490(8) 0.054(2) Uani 1 1 d .
H2 H 0.7333 -0.0704 0.2483 0.064 Uiso 1 1 calc R
C3 C 0.5917(10) 0.0008(8) 0.3290(8) 0.053(2) Uani 1 1 d .
H3 H 0.6002 -0.0492 0.3953 0.063 Uiso 1 1 calc R
C4 C 0.6767(10) 0.1137(8) 0.0674(7) 0.049(2) Uani 1 1 d .
H4A H 0.6124 0.1689 0.0160 0.059 Uiso 1 1 calc R
H4B H 0.6776 0.0289 0.0245 0.059 Uiso 1 1 calc R
C5 C 0.8284(11) 0.1880(8) 0.0999(8) 0.054(2) Uani 1 1 d .
H5A H 0.8550 0.2163 0.0296 0.065 Uiso 1 1 calc R
H5B H 0.8965 0.1263 0.1376 0.065 Uiso 1 1 calc R
C6 C 1.0304(10) 0.4081(9) 0.2020(9) 0.056(2) Uani 1 1 d .
H6A H 1.0946 0.3368 0.2159 0.067 Uiso 1 1 calc R
H6B H 1.0339 0.4465 0.1281 0.067 Uiso 1 1 calc R
C7 C 1.0801(11) 0.5180(9) 0.2989(9) 0.061(3) Uani 1 1 d .
H7A H 1.0206 0.5915 0.2819 0.092 Uiso 1 1 calc R
H7B H 1.1801 0.5518 0.3055 0.092 Uiso 1 1 calc R
H7C H 1.0712 0.4806 0.3711 0.092 Uiso 1 1 calc R
C8 C 0.3996(10) 0.1382(8) 0.3579(7) 0.0429(18) Uani 1 1 d U
C9 C 0.4409(12) 0.2462(8) 0.4411(7) 0.054(2) Uani 1 1 d U
C10 C 0.3342(13) 0.2817(9) 0.4979(8) 0.065(2) Uani 1 1 d U
H10 H 0.3579 0.3538 0.5538 0.078 Uiso 1 1 calc R
C11 C 0.1975(13) 0.2124(10) 0.4721(9) 0.066(2) Uani 1 1 d U
C12 C 0.1609(12) 0.1083(11) 0.3919(9) 0.070(2) Uani 1 1 d U
H12 H 0.0674 0.0620 0.3750 0.084 Uiso 1 1 calc R
C13 C 0.2606(11) 0.0681(10) 0.3332(8) 0.056(2) Uani 1 1 d U
C14 C 0.2181(14) -0.0488(12) 0.2417(11) 0.092(4) Uani 1 1 d U
H14A H 0.1939 -0.0130 0.1656 0.138 Uiso 1 1 calc R
H14B H 0.1352 -0.1053 0.2532 0.138 Uiso 1 1 calc R
H14C H 0.2982 -0.1022 0.2483 0.138 Uiso 1 1 calc R
C15 C 0.5890(13) 0.3200(10) 0.4662(9) 0.075(3) Uani 1 1 d U
H15A H 0.6596 0.2583 0.4957 0.113 Uiso 1 1 calc R
H15B H 0.5980 0.3932 0.5234 0.113 Uiso 1 1 calc R
H15C H 0.6059 0.3567 0.3960 0.113 Uiso 1 1 calc R
C16 C 0.0890(15) 0.2525(13) 0.5396(11) 0.102(4) Uani 1 1 d U
H16A H -0.0068 0.2092 0.5020 0.153 Uiso 1 1 calc R
H16B H 0.0883 0.3498 0.5411 0.153 Uiso 1 1 calc R
H16C H 0.1177 0.2236 0.6179 0.153 Uiso 1 1 calc R
N1 N 0.6185(8) 0.0833(6) 0.1657(5) 0.0412(17) Uani 1 1 d .
N2 N 0.5018(7) 0.0999(6) 0.2964(5) 0.0385(15) Uani 1 1 d .
S1 S 0.8428(2) 0.3363(2) 0.19643(18) 0.0442(5) Uani 1 1 d .

loop_
_atom_site_aniso_label
_atom_site_aniso_U_11
_atom_site_aniso_U_22
_atom_site_aniso_U_33
_atom_site_aniso_U_23
_atom_site_aniso_U_13
_atom_site_aniso_U_12
Ag2 0.0512(5) 0.0441(4) 0.0549(4) 0.0005(3) 0.0149(4) 0.0019(3)
Ag1 0.0579(5) 0.0555(4) 0.0560(4) 0.0164(3) 0.0155(4) 0.0171(4)
I1 0.0497(4) 0.0434(3) 0.0451(3) -0.0072(2) 0.0170(3) 0.0028(3)
I2 0.0445(4) 0.0481(3) 0.0543(4) -0.0055(3) 0.0145(3) -0.0060(3)
C1 0.039(5) 0.031(4) 0.035(4) -0.002(3) 0.001(4) -0.010(3)
C2 0.059(7) 0.041(5) 0.068(6) 0.013(4) 0.023(5) 0.020(4)
C3 0.067(7) 0.044(5) 0.056(6) 0.022(4) 0.025(5) 0.016(5)
C4 0.061(7) 0.035(4) 0.053(5) 0.003(4) 0.019(5) 0.002(4)
C5 0.067(7) 0.039(5) 0.061(6) -0.004(4) 0.031(5) -0.003(4)
C6 0.043(6) 0.059(5) 0.073(7) -0.001(5) 0.027(5) 0.004(4)
C7 0.045(6) 0.059(6) 0.076(7) -0.004(5) 0.015(5) -0.003(5)
C8 0.060(4) 0.040(4) 0.030(4) 0.005(3) 0.012(3) 0.011(3)
C9 0.076(5) 0.043(4) 0.039(4) 0.011(3) 0.006(4) 0.013(4)
C10 0.096(5) 0.054(4) 0.046(4) 0.004(3) 0.013(4) 0.027(4)
C11 0.078(5) 0.074(5) 0.056(4) 0.019(4) 0.023(4) 0.039(4)
C12 0.063(5) 0.089(5) 0.061(5) 0.010(4) 0.018(4) 0.019(4)
C13 0.053(4) 0.071(4) 0.048(4) -0.003(4) 0.016(4) 0.013(4)
C14 0.079(7) 0.103(7) 0.088(7) -0.011(6) 0.025(6) -0.022(6)
C15 0.086(7) 0.065(5) 0.063(6) -0.006(4) 0.002(5) -0.001(5)
C16 0.112(8) 0.124(7) 0.095(7) 0.030(6) 0.051(6) 0.060(6)
N1 0.057(5) 0.029(3) 0.041(4) 0.003(3) 0.020(4) 0.006(3)
N2 0.044(4) 0.031(3) 0.040(4) 0.004(3) 0.011(3) 0.001(3)
S1 0.0444(14) 0.0426(11) 0.0481(13) 0.0003(9) 0.0181(11) 0.0010(10)

loop_
_atom_type_symbol
_atom_type_description
_atom_type_scat_dispersion_real
_atom_type_scat_dispersion_imag
_atom_type_scat_source
Ag Ag -0.8971 1.1015 'International Tables Vol C Tables 4.2.6.8 and 6.1.1.4'
I I -0.4742 1.8119 'International Tables Vol C Tables 4.2.6.8 and 6.1.1.4'
C C 0.0033 0.0016 'International Tables Vol C Tables 4.2.6.8 and 6.1.1.4'
N N 0.0061 0.0033 'International Tables Vol C Tables 4.2.6.8 and 6.1.1.4'
S S 0.1246 0.1234 'International Tables Vol C Tables 4.2.6.8 and 6.1.1.4'
H H 0.0000 0.0000 'International Tables Vol C Tables 4.2.6.8 and 6.1.1.4'

loop_
_geom_angle_atom_site_label_1
_geom_angle_atom_site_label_2
_geom_angle_atom_site_label_3
_geom_angle
_geom_angle_site_symmetry_1
_geom_angle_site_symmetry_3
S1 Ag2 I2 109.74(7) . 2_665
S1 Ag2 I1 121.42(6) . .
I2 Ag2 I1 104.38(5) 2_665 .
S1 Ag2 I1 110.92(6) . 2_665
I2 Ag2 I1 103.30(5) 2_665 2_665
I1 Ag2 I1 105.46(5) . 2_665
S1 Ag2 Ag1 153.24(6) . 2_665
I2 Ag2 Ag1 57.38(4) 2_665 2_665
I1 Ag2 Ag1 85.32(5) . 2_665
I1 Ag2 Ag1 57.03(4) 2_665 2_665
S1 Ag2 Ag1 88.38(7) . .
I2 Ag2 Ag1 158.46(3) 2_665 .
I1 Ag2 Ag1 54.84(4) . .
I1 Ag2 Ag1 79.78(5) 2_665 .
Ag1 Ag2 Ag1 110.43(5) 2_665 .
C1 Ag1 I2 122.4(2) . .
C1 Ag1 I1 128.7(2) . .
I2 Ag1 I1 108.07(5) . .
C1 Ag1 Ag2 155.6(2) . 2_665
I2 Ag1 Ag2 59.09(4) . 2_665
I1 Ag1 Ag2 61.26(4) . 2_665
C1 Ag1 Ag2 96.8(2) . .
I2 Ag1 Ag2 125.20(5) . .
I1 Ag1 Ag2 56.51(4) . .
Ag2 Ag1 Ag2 69.57(5) 2_665 .
Ag1 I1 Ag2 68.65(4) . .
Ag1 I1 Ag2 61.70(4) . 2_665
Ag2 I1 Ag2 74.54(5) . 2_665
Ag1 I2 Ag2 63.53(5) . 2_665
N2 C1 N1 105.1(6) . .
N2 C1 Ag1 126.6(6) . .
N1 C1 Ag1 128.2(5) . .
C3 C2 N1 107.5(7) . .
C3 C2 H2 126.3 . .
N1 C2 H2 126.3 . .
C2 C3 N2 107.2(7) . .
C2 C3 H3 126.4 . .
N2 C3 H3 126.4 . .
N1 C4 C5 113.8(7) . .
N1 C4 H4A 108.8 . .
C5 C4 H4A 108.8 . .
N1 C4 H4B 108.8 . .
C5 C4 H4B 108.8 . .
H4A C4 H4B 107.7 . .
C4 C5 S1 112.0(6) . .
C4 C5 H5A 109.2 . .
S1 C5 H5A 109.2 . .
C4 C5 H5B 109.2 . .
S1 C5 H5B 109.2 . .
H5A C5 H5B 107.9 . .
C7 C6 S1 109.1(6) . .
C7 C6 H6A 109.9 . .
S1 C6 H6A 109.9 . .
C7 C6 H6B 109.9 . .
S1 C6 H6B 109.9 . .
H6A C6 H6B 108.3 . .
C6 C7 H7A 109.5 . .
C6 C7 H7B 109.5 . .
H7A C7 H7B 109.5 . .
C6 C7 H7C 109.5 . .
H7A C7 H7C 109.5 . .
H7B C7 H7C 109.5 . .
C13 C8 C9 121.0(8) . .
C13 C8 N2 119.8(7) . .
C9 C8 N2 119.3(8) . .
C8 C9 C10 116.9(10) . .
C8 C9 C15 120.4(9) . .
C10 C9 C15 122.7(9) . .
C11 C10 C9 121.4(9) . .
C11 C10 H10 119.3 . .
C9 C10 H10 119.3 . .
C12 C11 C10 120.3(10) . .
C12 C11 C16 120.7(12) . .
C10 C11 C16 118.9(11) . .
C11 C12 C13 121.1(11) . .
C11 C12 H12 119.5 . .
C13 C12 H12 119.5 . .
C8 C13 C12 119.2(9) . .
C8 C13 C14 119.9(8) . .
C12 C13 C14 120.8(10) . .
C13 C14 H14A 109.5 . .
C13 C14 H14B 109.5 . .
H14A C14 H14B 109.5 . .
C13 C14 H14C 109.5 . .
H14A C14 H14C 109.5 . .
H14B C14 H14C 109.5 . .
C9 C15 H15A 109.5 . .
C9 C15 H15B 109.5 . .
H15A C15 H15B 109.5 . .
C9 C15 H15C 109.5 . .
H15A C15 H15C 109.5 . .
H15B C15 H15C 109.5 . .
C11 C16 H16A 109.5 . .
C11 C16 H16B 109.5 . .
H16A C16 H16B 109.5 . .
C11 C16 H16C 109.5 . .
H16A C16 H16C 109.5 . .
H16B C16 H16C 109.5 . .
C1 N1 C2 109.0(6) . .
C1 N1 C4 124.1(6) . .
C2 N1 C4 126.7(7) . .
C1 N2 C3 111.2(7) . .
C1 N2 C8 124.4(6) . .
C3 N2 C8 124.4(6) . .
C5 S1 C6 99.3(4) . .
C5 S1 Ag2 107.7(3) . .
C6 S1 Ag2 104.8(3) . .

loop_
_geom_bond_atom_site_label_1
_geom_bond_atom_site_label_2
_geom_bond_distance
_geom_bond_site_symmetry_2
Ag2 S1 2.552(3) .
Ag2 I2 2.8423(18) 2_665
Ag2 I1 2.8826(19) .
Ag2 I1 2.953(2) 2_665
Ag2 Ag1 2.9657(18) 2_665
Ag2 Ag1 3.219(2) .
Ag1 C1 2.128(7) .
Ag1 I2 2.790(2) .
Ag1 I1 2.8259(17) .
Ag1 Ag2 2.9657(18) 2_665
I1 Ag2 2.953(2) 2_665
I2 Ag2 2.8423(18) 2_665
C1 N2 1.335(9) .
C1 N1 1.357(10) .
C2 C3 1.316(11) .
C2 N1 1.391(9) .
C2 H2 0.9300 .
C3 N2 1.365(10) .
C3 H3 0.9300 .
C4 N1 1.437(10) .
C4 C5 1.505(12) .
C4 H4A 0.9700 .
C4 H4B 0.9700 .
C5 S1 1.808(8) .
C5 H5A 0.9700 .
C5 H5B 0.9700 .
C6 C7 1.511(13) .
C6 S1 1.839(9) .
C6 H6A 0.9700 .
C6 H6B 0.9700 .
C7 H7A 0.9600 .
C7 H7B 0.9600 .
C7 H7C 0.9600 .
C8 C13 1.388(13) .
C8 C9 1.389(12) .
C8 N2 1.430(10) .
C9 C10 1.421(13) .
C9 C15 1.477(14) .
C10 C11 1.366(15) .
C10 H10 0.9300 .
C11 C12 1.340(14) .
C11 C16 1.534(14) .
C12 C13 1.394(13) .
C12 H12 0.9300 .
C13 C14 1.515(14) .
C14 H14A 0.9600 .
C14 H14B 0.9600 .
C14 H14C 0.9600 .
C15 H15A 0.9600 .
C15 H15B 0.9600 .
C15 H15C 0.9600 .
C16 H16A 0.9600 .
C16 H16B 0.9600 .
C16 H16C 0.9600 .
